data_1509883
loop_
_publ_author_name
'Bronger, W.'
'Schils, H.'

_publ_section_title
;
 K2 Ag4 Se3, Darstellung und Struktur
;
_journal_name_full 'Journal of the Less-Common Metals'
_journal_page_first 287
_journal_page_last 291
_journal_paper_doi 10.1016/0022-5088(82)90279-X
_journal_volume 83
_journal_year 1982
_chemical_formula_sum 'Ag4 K2 Se3'
_chemical_name_systematic 'K2 Ag4 Se3'
_space_group_IT_number 12
_symmetry_space_group_name_Hall '-C 2y'
_symmetry_space_group_name_H-M 'C 1 2/m 1'
_cell_angle_alpha 90
_cell_angle_beta 108.4
_cell_angle_gamma 90
_cell_formula_units_Z 4
_cell_length_a 17.77
_cell_length_b 4.447
_cell_length_c 11.856
_cell_volume 889.001
_citation_journal_id_ASTM JCOMAH
_cod_data_source_file silver3-x_159.cif
_cod_data_source_block Ag4K2Se3
_cod_database_code 1509883

loop_
_symmetry_equiv_pos_as_xyz
x,y,z
-x,y,-z
-x,-y,-z
x,-y,z
x+1/2,y+1/2,z
-x+1/2,y+1/2,-z
-x+1/2,-y+1/2,-z
x+1/2,-y+1/2,z

loop_
_atom_site_label
_atom_site_type_symbol
_atom_site_fract_x
_atom_site_fract_y
_atom_site_fract_z
_atom_site_occupancy
_atom_site_U_iso_or_equiv
K2 K+1 0.1866 0 0.344 1 0.0
Se2 Se-2 0.1615 0 0.6161 1 0.0
Ag3 Ag+1 0.591 0 0.0891 1 0.0
Ag4 Ag+1 0.5921 0 0.5171 1 0.0
Ag1 Ag+1 0.0066 0 0.8776 1 0.0
Ag2 Ag+1 0.0171 0 0.6298 1 0.0
Se1 Se-2 0.1446 0 0.0403 1 0.0
Se3 Se-2 0.4659 0 0.7223 1 0.0
K1 K+1 0.3344 0 0.161 1 0.0
